data_2023473
loop_
_publ_author_name
'K&#xf6;nig, Julien A'
'Morgenstern, Bernd'
'Jauch, Johann'

_publ_section_title
;
 Synthesis and crystal structure analysis of substituted
 bi-cyclo-[3.3.1]nona-nones.
;
_journal_coeditor_code EV2016
_journal_issue 'Pt 5'
_journal_name_full 'Acta crystallographica. Section E, Crystallographic communications'
_journal_page_first 405
_journal_page_last 411
_journal_paper_doi 10.1107/S2056989025003299
_journal_volume 81
_journal_year 2025
_chemical_formula_iupac 'C12 H20 O4'
_chemical_formula_moiety 'C12 H20 O4'
_chemical_formula_sum 'C12 H20 O4'
_chemical_formula_weight 228.28
_chemical_name_systematic
;
4,9,9-Trimethoxybicyclo[3.3.1]non-3-en-2-ol
;
_space_group_crystal_system triclinic
_space_group_IT_number 2
_space_group_name_Hall '-P 1'
_space_group_name_H-M_alt 'P -1'
_atom_sites_solution_hydrogens mixed
_atom_sites_solution_primary direct
_atom_sites_solution_secondary difmap
_audit_creation_method SHELXL-2019/3
_cell_angle_alpha 101.984(5)
_cell_angle_beta 92.032(5)
_cell_angle_gamma 90.293(5)
_cell_formula_units_Z 4
_cell_length_a 7.7330(15)
_cell_length_b 10.976(2)
_cell_length_c 13.874(3)
_cell_measurement_reflns_used 1376
_cell_measurement_temperature 152(2)
_cell_measurement_theta_max 25.02
_cell_measurement_theta_min 3.00
_cell_volume 1151.1(4)
_computing_cell_refinement
;
SAINT  (Bruker, 2021)
;
_computing_data_collection
;
APEX4 (Bruker, 2021)
;
_computing_data_reduction
;
SAINT  (Bruker, 2021)
;
_computing_molecular_graphics
;
DIAMOND (Brandenburg, 2020)
;
_computing_publication_material
;
publCIF (Westrip, 2010)
;
_computing_structure_refinement
;
SHELXL2019 (Sheldrick, 2015<i>b</i>) and
ShelXle (H\"ubschle <i>et al.</i>,  2011)
;
_computing_structure_solution
;
SHELXT2018 (Sheldrick, 2015<i>a</i>)
;
_diffrn_ambient_temperature 152(2)
_diffrn_measured_fraction_theta_full 0.987
_diffrn_measured_fraction_theta_max 0.987
_diffrn_measurement_device_type 'Bruker D8 VENTURE PHOTON II'
_diffrn_measurement_method '\f and \w scans'
_diffrn_radiation_type MoK\a
_diffrn_radiation_wavelength 0.71073
_diffrn_reflns_av_R_equivalents 0.0546
_diffrn_reflns_av_unetI/netI 0.1021
_diffrn_reflns_limit_h_max 9
_diffrn_reflns_limit_h_min -9
_diffrn_reflns_limit_k_max 13
_diffrn_reflns_limit_k_min -13
_diffrn_reflns_limit_l_max 17
_diffrn_reflns_limit_l_min -17
_diffrn_reflns_number 8885
_diffrn_reflns_theta_full 25.242
_diffrn_reflns_theta_max 26.372
_diffrn_reflns_theta_min 1.501
_diffrn_source 'INCOATEC I\^A\mS microfocus sealed tube'
_exptl_absorpt_coefficient_mu 0.097
_exptl_absorpt_correction_T_max 0.7455
_exptl_absorpt_correction_T_min 0.5782
_exptl_absorpt_correction_type multi-scan
_exptl_absorpt_process_details
;
(SADABS; Krause <i>et al.</i>,  2015)
;
_exptl_crystal_colour colourless
_exptl_crystal_density_diffrn 1.317
_exptl_crystal_description plate
_exptl_crystal_F_000 496
_exptl_crystal_size_max 0.280
_exptl_crystal_size_mid 0.240
_exptl_crystal_size_min 0.040
_refine_diff_density_max 0.238
_refine_diff_density_min -0.239
_refine_ls_extinction_method none
_refine_ls_goodness_of_fit_ref 0.981
_refine_ls_hydrogen_treatment mixed
_refine_ls_matrix_type full
_refine_ls_number_parameters 301
_refine_ls_number_reflns 4662
_refine_ls_number_restraints 2
_refine_ls_restrained_S_all 0.981
_refine_ls_R_factor_all 0.1158
_refine_ls_R_factor_gt 0.0570
_refine_ls_shift/su_max 0.000
_refine_ls_shift/su_mean 0.000
_refine_ls_structure_factor_coef Fsqd
_refine_ls_weighting_details 'w=1/[\s^2^(Fo^2^)+(0.0513P)^2^] where P=(Fo^2^+2Fc^2^)/3'
_refine_ls_weighting_scheme calc
_refine_ls_wR_factor_gt 0.1178
_refine_ls_wR_factor_ref 0.1391
_reflns_number_gt 2677
_reflns_number_total 4662
_reflns_threshold_expression 'I > 2\s(I)'
_cod_data_source_file ev2016.cif
_cod_data_source_block 2
_cod_depositor_comments 'Adding full bibliography for 2023472--2023475.cif.'
_cod_original_cell_volume 1151.2(4)
_cod_database_code 2023473
_shelx_space_group_comment
;
The symmetry employed for this shelxl refinement is uniquely defined
by the following loop, which should always be used as a source of
symmetry information in preference to the above space-group names.
They are only intended as comments.
;
_shelx_estimated_absorpt_t_min 0.973
_shelx_estimated_absorpt_t_max 0.996

loop_
_space_group_symop_operation_xyz
'x, y, z'
'-x, -y, -z'

loop_
_atom_site_type_symbol
_atom_site_label
_atom_site_fract_x
_atom_site_fract_y
_atom_site_fract_z
_atom_site_U_iso_or_equiv
_atom_site_adp_type
_atom_site_calc_flag
_atom_site_occupancy
_atom_site_disorder_assembly
_atom_site_disorder_group
O O3 0.2250(2) 0.37070(16) 0.13978(14) 0.0244(5) Uani d 1 . .
O O2 0.7476(2) 0.61301(17) 0.27191(16) 0.0288(5) Uani d 1 . .
H H2O 0.741(4) 0.6909(10) 0.278(2) 0.043 Uiso d 1 . .
O O1 0.5543(2) 0.27872(16) 0.40336(14) 0.0248(5) Uani d 1 . .
O O4 0.2372(2) 0.50789(16) 0.29210(14) 0.0219(4) Uani d 1 . .
O O5 1.0600(2) 1.16441(16) 0.39368(14) 0.0252(5) Uani d 1 . .
O O6 1.2486(2) 0.75906(17) 0.26446(16) 0.0311(5) Uani d 1 . .
H H6O 1.234(4) 0.6854(14) 0.271(2) 0.047 Uiso d 1 . .
O O7 0.7194(2) 0.92784(17) 0.13891(14) 0.0252(5) Uani d 1 . .
O O8 0.7424(2) 0.87754(16) 0.29317(13) 0.0208(4) Uani d 1 . .
C C1 0.4127(3) 0.3167(2) 0.2597(2) 0.0207(6) Uani d 1 . .
H H1 0.317759 0.267373 0.281279 0.025 Uiso calc 1 . .
C C2 0.5345(3) 0.3652(2) 0.3458(2) 0.0206(6) Uani d 1 . .
C C3 0.6152(3) 0.4749(2) 0.3592(2) 0.0211(6) Uani d 1 . .
H H3 0.695548 0.498054 0.413456 0.025 Uiso calc 1 . .
C C4 0.5835(3) 0.5635(2) 0.2916(2) 0.0210(6) Uani d 1 . .
H H4 0.514429 0.634247 0.327706 0.025 Uiso calc 1 . .
C C5 0.4824(3) 0.5061(2) 0.1964(2) 0.0213(6) Uani d 1 . .
H H5 0.430621 0.575362 0.168691 0.026 Uiso calc 1 . .
C C6 0.5910(3) 0.4263(3) 0.1161(2) 0.0263(7) Uani d 1 . .
H H6A 0.520091 0.406174 0.053892 0.032 Uiso calc 1 . .
H H6B 0.692026 0.476413 0.104437 0.032 Uiso calc 1 . .
C C7 0.6560(3) 0.3048(3) 0.1411(2) 0.0276(7) Uani d 1 . .
H H7A 0.749392 0.323841 0.192827 0.033 Uiso calc 1 . .
H H7B 0.705050 0.252400 0.081777 0.033 Uiso calc 1 . .
C C8 0.5107(3) 0.2326(2) 0.1773(2) 0.0244(7) Uani d 1 . .
H H8A 0.560293 0.161608 0.202263 0.029 Uiso calc 1 . .
H H8B 0.428924 0.198770 0.121522 0.029 Uiso calc 1 . .
C C9 0.3347(3) 0.4262(2) 0.2210(2) 0.0200(6) Uani d 1 . .
C C10 0.1260(4) 0.4544(3) 0.0941(2) 0.0324(7) Uani d 1 . .
H H10A 0.054707 0.406678 0.039144 0.049 Uiso calc 1 . .
H H10B 0.204374 0.510236 0.069224 0.049 Uiso calc 1 . .
H H10C 0.051003 0.503695 0.142526 0.049 Uiso calc 1 . .
C C11 0.0995(3) 0.4525(3) 0.3350(2) 0.0306(7) Uani d 1 . .
H H11A 0.019317 0.517320 0.364698 0.046 Uiso calc 1 . .
H H11B 0.147237 0.411031 0.385985 0.046 Uiso calc 1 . .
H H11C 0.037487 0.391278 0.283835 0.046 Uiso calc 1 . .
C C12 0.6804(4) 0.3079(3) 0.4830(2) 0.0311(7) Uani d 1 . .
H H12A 0.682747 0.240840 0.519879 0.047 Uiso calc 1 . .
H H12B 0.650051 0.386227 0.526962 0.047 Uiso calc 1 . .
H H12C 0.794670 0.316700 0.456675 0.047 Uiso calc 1 . .
C C13 0.9185(3) 1.0473(2) 0.2509(2) 0.0212(6) Uani d 1 . .
H H13 0.826248 1.109938 0.271311 0.025 Uiso calc 1 . .
C C14 1.0410(3) 1.0473(2) 0.3369(2) 0.0203(6) Uani d 1 . .
C C15 1.1210(3) 0.9454(2) 0.3512(2) 0.0200(6) Uani d 1 . .
H H15 1.203910 0.952686 0.404336 0.024 Uiso calc 1 . .
C C16 1.0862(3) 0.8197(2) 0.2871(2) 0.0225(6) Uani d 1 . .
H H16 1.019848 0.769528 0.326094 0.027 Uiso calc 1 . .
C C17 0.9785(3) 0.8221(2) 0.1917(2) 0.0214(6) Uani d 1 . .
H H17 0.923065 0.738204 0.168204 0.026 Uiso calc 1 . .
C C18 1.0814(3) 0.8527(2) 0.1075(2) 0.0268(7) Uani d 1 . .
H H18A 1.005550 0.839472 0.047137 0.032 Uiso calc 1 . .
H H18B 1.178675 0.793939 0.094485 0.032 Uiso calc 1 . .
C C19 1.1541(3) 0.9861(3) 0.1278(2) 0.0281(7) Uani d 1 . .
H H19A 1.249799 0.994633 0.178169 0.034 Uiso calc 1 . .
H H19B 1.201510 1.003598 0.066630 0.034 Uiso calc 1 . .
C C20 1.0141(3) 1.0806(3) 0.1641(2) 0.0264(7) Uani d 1 . .
H H20A 0.929714 1.083264 0.109210 0.032 Uiso calc 1 . .
H H20B 1.067692 1.164458 0.185194 0.032 Uiso calc 1 . .
C C21 0.8344(3) 0.9177(2) 0.2176(2) 0.0198(6) Uani d 1 . .
C C22 0.6196(4) 0.8179(3) 0.0962(2) 0.0347(8) Uani d 1 . .
H H22A 0.531624 0.838293 0.049607 0.052 Uiso calc 1 . .
H H22B 0.563015 0.786549 0.148393 0.052 Uiso calc 1 . .
H H22C 0.696186 0.754021 0.061296 0.052 Uiso calc 1 . .
C C23 0.6060(3) 0.9566(3) 0.3360(2) 0.0288(7) Uani d 1 . .
H H23A 0.535246 0.912043 0.375069 0.043 Uiso calc 1 . .
H H23B 0.533485 0.979948 0.283521 0.043 Uiso calc 1 . .
H H23C 0.656028 1.031866 0.378740 0.043 Uiso calc 1 . .
C C24 1.1744(4) 1.1781(3) 0.4781(2) 0.0305(7) Uani d 1 . .
H H24A 1.172238 1.264278 0.515319 0.046 Uiso calc 1 . .
H H24B 1.292245 1.157427 0.457040 0.046 Uiso calc 1 . .
H H24C 1.137482 1.121833 0.520074 0.046 Uiso calc 1 . .

loop_
_atom_site_aniso_label
_atom_site_aniso_U_11
_atom_site_aniso_U_22
_atom_site_aniso_U_33
_atom_site_aniso_U_12
_atom_site_aniso_U_13
_atom_site_aniso_U_23
O3 0.0254(10) 0.0188(10) 0.0306(12) 0.0042(7) -0.0063(9) 0.0099(9)
O2 0.0218(10) 0.0161(10) 0.0522(15) -0.0008(8) 0.0037(9) 0.0149(10)
O1 0.0323(10) 0.0170(10) 0.0288(12) 0.0030(8) -0.0047(9) 0.0141(9)
O4 0.0210(9) 0.0145(10) 0.0318(12) 0.0038(7) 0.0054(8) 0.0081(8)
O5 0.0311(10) 0.0146(10) 0.0297(12) 0.0001(8) -0.0046(9) 0.0052(9)
O6 0.0242(10) 0.0181(11) 0.0546(15) 0.0102(8) 0.0080(10) 0.0145(10)
O7 0.0263(10) 0.0212(11) 0.0296(12) -0.0021(8) -0.0062(9) 0.0102(9)
O8 0.0200(9) 0.0168(10) 0.0278(12) 0.0046(7) 0.0033(8) 0.0091(8)
C1 0.0223(13) 0.0135(14) 0.0289(17) 0.0014(10) -0.0007(12) 0.0106(12)
C2 0.0225(13) 0.0151(14) 0.0271(17) 0.0069(10) 0.0043(12) 0.0105(12)
C3 0.0203(13) 0.0194(15) 0.0260(17) 0.0031(11) -0.0013(12) 0.0102(12)
C4 0.0192(13) 0.0148(14) 0.0310(17) 0.0022(10) 0.0051(12) 0.0086(12)
C5 0.0210(13) 0.0144(14) 0.0320(17) 0.0066(10) 0.0036(12) 0.0119(12)
C6 0.0291(15) 0.0262(16) 0.0268(17) 0.0032(12) 0.0048(13) 0.0120(14)
C7 0.0271(15) 0.0246(16) 0.0310(18) 0.0077(12) 0.0030(13) 0.0047(14)
C8 0.0290(15) 0.0155(14) 0.0289(18) 0.0075(11) -0.0036(13) 0.0058(13)
C9 0.0182(13) 0.0169(14) 0.0259(16) 0.0028(10) 0.0005(12) 0.0071(12)
C10 0.0336(16) 0.0265(17) 0.040(2) 0.0082(13) -0.0095(14) 0.0160(15)
C11 0.0243(14) 0.0288(17) 0.043(2) 0.0037(12) 0.0103(14) 0.0154(15)
C12 0.0379(17) 0.0286(17) 0.0294(18) 0.0076(13) -0.0025(14) 0.0126(14)
C13 0.0237(13) 0.0108(13) 0.0313(17) 0.0035(10) -0.0031(12) 0.0100(12)
C14 0.0224(13) 0.0147(14) 0.0248(16) -0.0008(10) 0.0024(12) 0.0062(12)
C15 0.0194(13) 0.0186(14) 0.0236(16) 0.0027(10) -0.0010(11) 0.0083(12)
C16 0.0179(13) 0.0152(14) 0.0380(18) 0.0080(10) 0.0057(12) 0.0127(13)
C17 0.0213(13) 0.0129(13) 0.0310(17) 0.0015(10) 0.0012(12) 0.0071(12)
C18 0.0304(15) 0.0226(16) 0.0283(18) 0.0014(12) 0.0082(13) 0.0063(13)
C19 0.0311(15) 0.0286(17) 0.0273(18) -0.0036(12) 0.0046(13) 0.0118(14)
C20 0.0258(14) 0.0260(16) 0.0309(18) -0.0042(12) -0.0027(13) 0.0150(14)
C21 0.0201(13) 0.0166(14) 0.0242(16) 0.0006(10) -0.0015(12) 0.0084(12)
C22 0.0385(17) 0.0254(17) 0.039(2) -0.0050(13) -0.0139(15) 0.0060(15)
C23 0.0255(15) 0.0244(16) 0.040(2) 0.0108(11) 0.0106(13) 0.0121(14)
C24 0.0343(16) 0.0291(17) 0.0285(18) -0.0054(13) -0.0017(14) 0.0079(14)

loop_
_atom_type_symbol
_atom_type_description
_atom_type_scat_dispersion_real
_atom_type_scat_dispersion_imag
_atom_type_scat_source
C C 0.0033 0.0016 'International Tables Vol C Tables 4.2.6.8 and 6.1.1.4'
H H 0.0000 0.0000 'International Tables Vol C Tables 4.2.6.8 and 6.1.1.4'
O O 0.0106 0.0060 'International Tables Vol C Tables 4.2.6.8 and 6.1.1.4'

loop_
_geom_angle_atom_site_label_1
_geom_angle_atom_site_label_2
_geom_angle_atom_site_label_3
_geom_angle_site_symmetry_1
_geom_angle_site_symmetry_3
_geom_angle
_geom_angle_publ_flag
C9 O3 C10 . . 116.1(2) ?
C4 O2 H2O . . 110(2) ?
C2 O1 C12 . . 116.2(2) ?
C9 O4 C11 . . 116.6(2) ?
C14 O5 C24 . . 116.6(2) ?
C16 O6 H6O . . 106(2) ?
C21 O7 C22 . . 116.0(2) ?
C21 O8 C23 . . 116.4(2) ?
C2 C1 C9 . . 109.6(2) ?
C2 C1 C8 . . 109.8(2) ?
C9 C1 C8 . . 109.5(2) ?
C2 C1 H1 . . 109.3 ?
C9 C1 H1 . . 109.3 ?
C8 C1 H1 . . 109.3 ?
C3 C2 O1 . . 126.4(2) ?
C3 C2 C1 . . 123.2(2) ?
O1 C2 C1 . . 110.3(2) ?
C2 C3 C4 . . 122.2(2) ?
C2 C3 H3 . . 118.9 ?
C4 C3 H3 . . 118.9 ?
O2 C4 C3 . . 108.1(2) ?
O2 C4 C5 . . 111.5(2) ?
C3 C4 C5 . . 113.9(2) ?
O2 C4 H4 . . 107.7 ?
C3 C4 H4 . . 107.7 ?
C5 C4 H4 . . 107.7 ?
C4 C5 C9 . . 108.7(2) ?
C4 C5 C6 . . 114.8(2) ?
C9 C5 C6 . . 109.0(2) ?
C4 C5 H5 . . 108.0 ?
C9 C5 H5 . . 108.0 ?
C6 C5 H5 . . 108.0 ?
C7 C6 C5 . . 114.4(2) ?
C7 C6 H6A . . 108.7 ?
C5 C6 H6A . . 108.7 ?
C7 C6 H6B . . 108.7 ?
C5 C6 H6B . . 108.7 ?
H6A C6 H6B . . 107.6 ?
C6 C7 C8 . . 111.6(2) ?
C6 C7 H7A . . 109.3 ?
C8 C7 H7A . . 109.3 ?
C6 C7 H7B . . 109.3 ?
C8 C7 H7B . . 109.3 ?
H7A C7 H7B . . 108.0 ?
C7 C8 C1 . . 111.1(2) ?
C7 C8 H8A . . 109.4 ?
C1 C8 H8A . . 109.4 ?
C7 C8 H8B . . 109.4 ?
C1 C8 H8B . . 109.4 ?
H8A C8 H8B . . 108.0 ?
O3 C9 O4 . . 109.76(19) ?
O3 C9 C5 . . 115.0(2) ?
O4 C9 C5 . . 105.4(2) ?
O3 C9 C1 . . 105.0(2) ?
O4 C9 C1 . . 113.5(2) ?
C5 C9 C1 . . 108.5(2) ?
O3 C10 H10A . . 109.5 ?
O3 C10 H10B . . 109.5 ?
H10A C10 H10B . . 109.5 ?
O3 C10 H10C . . 109.5 ?
H10A C10 H10C . . 109.5 ?
H10B C10 H10C . . 109.5 ?
O4 C11 H11A . . 109.5 ?
O4 C11 H11B . . 109.5 ?
H11A C11 H11B . . 109.5 ?
O4 C11 H11C . . 109.5 ?
H11A C11 H11C . . 109.5 ?
H11B C11 H11C . . 109.5 ?
O1 C12 H12A . . 109.5 ?
O1 C12 H12B . . 109.5 ?
H12A C12 H12B . . 109.5 ?
O1 C12 H12C . . 109.5 ?
H12A C12 H12C . . 109.5 ?
H12B C12 H12C . . 109.5 ?
C14 C13 C21 . . 109.5(2) ?
C14 C13 C20 . . 110.8(2) ?
C21 C13 C20 . . 109.1(2) ?
C14 C13 H13 . . 109.1 ?
C21 C13 H13 . . 109.1 ?
C20 C13 H13 . . 109.1 ?
C15 C14 O5 . . 126.7(2) ?
C15 C14 C13 . . 122.6(2) ?
O5 C14 C13 . . 110.7(2) ?
C14 C15 C16 . . 122.8(2) ?
C14 C15 H15 . . 118.6 ?
C16 C15 H15 . . 118.6 ?
O6 C16 C15 . . 108.7(2) ?
O6 C16 C17 . . 110.7(2) ?
C15 C16 C17 . . 114.2(2) ?
O6 C16 H16 . . 107.7 ?
C15 C16 H16 . . 107.7 ?
C17 C16 H16 . . 107.7 ?
C18 C17 C21 . . 109.5(2) ?
C18 C17 C16 . . 114.9(2) ?
C21 C17 C16 . . 108.0(2) ?
C18 C17 H17 . . 108.1 ?
C21 C17 H17 . . 108.1 ?
C16 C17 H17 . . 108.1 ?
C17 C18 C19 . . 114.0(2) ?
C17 C18 H18A . . 108.8 ?
C19 C18 H18A . . 108.8 ?
C17 C18 H18B . . 108.8 ?
C19 C18 H18B . . 108.8 ?
H18A C18 H18B . . 107.6 ?
C20 C19 C18 . . 111.1(2) ?
C20 C19 H19A . . 109.4 ?
C18 C19 H19A . . 109.4 ?
C20 C19 H19B . . 109.4 ?
C18 C19 H19B . . 109.4 ?
H19A C19 H19B . . 108.0 ?
C19 C20 C13 . . 111.6(2) ?
C19 C20 H20A . . 109.3 ?
C13 C20 H20A . . 109.3 ?
C19 C20 H20B . . 109.3 ?
C13 C20 H20B . . 109.3 ?
H20A C20 H20B . . 108.0 ?
O7 C21 O8 . . 109.84(19) ?
O7 C21 C17 . . 115.2(2) ?
O8 C21 C17 . . 104.9(2) ?
O7 C21 C13 . . 105.2(2) ?
O8 C21 C13 . . 113.6(2) ?
C17 C21 C13 . . 108.3(2) ?
O7 C22 H22A . . 109.5 ?
O7 C22 H22B . . 109.5 ?
H22A C22 H22B . . 109.5 ?
O7 C22 H22C . . 109.5 ?
H22A C22 H22C . . 109.5 ?
H22B C22 H22C . . 109.5 ?
O8 C23 H23A . . 109.5 ?
O8 C23 H23B . . 109.5 ?
H23A C23 H23B . . 109.5 ?
O8 C23 H23C . . 109.5 ?
H23A C23 H23C . . 109.5 ?
H23B C23 H23C . . 109.5 ?
O5 C24 H24A . . 109.5 ?
O5 C24 H24B . . 109.5 ?
H24A C24 H24B . . 109.5 ?
O5 C24 H24C . . 109.5 ?
H24A C24 H24C . . 109.5 ?
H24B C24 H24C . . 109.5 ?

loop_
_geom_bond_atom_site_label_1
_geom_bond_atom_site_label_2
_geom_bond_site_symmetry_2
_geom_bond_distance
_geom_bond_publ_flag
O3 C9 . 1.415(3) ?
O3 C10 . 1.431(3) ?
O2 C4 . 1.435(3) ?
O2 H2O . 0.843(10) ?
O1 C2 . 1.367(3) ?
O1 C12 . 1.431(3) ?
O4 C9 . 1.427(3) ?
O4 C11 . 1.431(3) ?
O5 C14 . 1.365(3) ?
O5 C24 . 1.425(3) ?
O6 C16 . 1.438(3) ?
O6 H6O . 0.842(10) ?
O7 C21 . 1.406(3) ?
O7 C22 . 1.436(3) ?
O8 C21 . 1.429(3) ?
O8 C23 . 1.435(3) ?
C1 C2 . 1.499(4) ?
C1 C9 . 1.533(3) ?
C1 C8 . 1.538(4) ?
C1 H1 . 1.0000 ?
C2 C3 . 1.329(3) ?
C3 C4 . 1.500(3) ?
C3 H3 . 0.9500 ?
C4 C5 . 1.526(4) ?
C4 H4 . 1.0000 ?
C5 C9 . 1.528(3) ?
C5 C6 . 1.543(4) ?
C5 H5 . 1.0000 ?
C6 C7 . 1.529(4) ?
C6 H6A . 0.9900 ?
C6 H6B . 0.9900 ?
C7 C8 . 1.529(4) ?
C7 H7A . 0.9900 ?
C7 H7B . 0.9900 ?
C8 H8A . 0.9900 ?
C8 H8B . 0.9900 ?
C10 H10A . 0.9800 ?
C10 H10B . 0.9800 ?
C10 H10C . 0.9800 ?
C11 H11A . 0.9800 ?
C11 H11B . 0.9800 ?
C11 H11C . 0.9800 ?
C12 H12A . 0.9800 ?
C12 H12B . 0.9800 ?
C12 H12C . 0.9800 ?
C13 C14 . 1.497(4) ?
C13 C21 . 1.536(3) ?
C13 C20 . 1.541(4) ?
C13 H13 . 1.0000 ?
C14 C15 . 1.328(3) ?
C15 C16 . 1.496(4) ?
C15 H15 . 0.9500 ?
C16 C17 . 1.543(4) ?
C16 H16 . 1.0000 ?
C17 C18 . 1.529(3) ?
C17 C21 . 1.534(3) ?
C17 H17 . 1.0000 ?
C18 C19 . 1.533(4) ?
C18 H18A . 0.9900 ?
C18 H18B . 0.9900 ?
C19 C20 . 1.528(4) ?
C19 H19A . 0.9900 ?
C19 H19B . 0.9900 ?
C20 H20A . 0.9900 ?
C20 H20B . 0.9900 ?
C22 H22A . 0.9800 ?
C22 H22B . 0.9800 ?
C22 H22C . 0.9800 ?
C23 H23A . 0.9800 ?
C23 H23B . 0.9800 ?
C23 H23C . 0.9800 ?
C24 H24A . 0.9800 ?
C24 H24B . 0.9800 ?
C24 H24C . 0.9800 ?

loop_
_geom_hbond_atom_site_label_D
_geom_hbond_atom_site_label_H
_geom_hbond_atom_site_label_A
_geom_hbond_site_symmetry_A
_geom_hbond_distance_DH
_geom_hbond_distance_HA
_geom_hbond_distance_DA
_geom_hbond_angle_DHA
_geom_hbond_publ_flag
O6 H6O O4 1_655 0.842(10) 2.027(11) 2.863(3) 172(3) yes
O2 H2O O8 . 0.843(10) 2.016(10) 2.858(3) 176(3) yes

loop_
_geom_torsion_atom_site_label_1
_geom_torsion_atom_site_label_2
_geom_torsion_atom_site_label_3
_geom_torsion_atom_site_label_4
_geom_torsion_site_symmetry_1
_geom_torsion_site_symmetry_2
_geom_torsion_site_symmetry_3
_geom_torsion_site_symmetry_4
_geom_torsion
_geom_torsion_publ_flag
C12 O1 C2 C3 . . . . -3.0(4) ?
C12 O1 C2 C1 . . . . 174.1(2) ?
C9 C1 C2 C3 . . . . -25.6(4) ?
C8 C1 C2 C3 . . . . 94.7(3) ?
C9 C1 C2 O1 . . . . 157.2(2) ?
C8 C1 C2 O1 . . . . -82.5(3) ?
O1 C2 C3 C4 . . . . -179.8(2) ?
C1 C2 C3 C4 . . . . 3.4(4) ?
C2 C3 C4 O2 . . . . -136.6(3) ?
C2 C3 C4 C5 . . . . -12.2(4) ?
O2 C4 C5 C9 . . . . 165.22(19) ?
C3 C4 C5 C9 . . . . 42.6(3) ?
O2 C4 C5 C6 . . . . 42.8(3) ?
C3 C4 C5 C6 . . . . -79.8(3) ?
C4 C5 C6 C7 . . . . 68.5(3) ?
C9 C5 C6 C7 . . . . -53.7(3) ?
C5 C6 C7 C8 . . . . 48.6(3) ?
C6 C7 C8 C1 . . . . -50.6(3) ?
C2 C1 C8 C7 . . . . -60.8(3) ?
C9 C1 C8 C7 . . . . 59.5(3) ?
C10 O3 C9 O4 . . . . 53.5(3) ?
C10 O3 C9 C5 . . . . -65.1(3) ?
C10 O3 C9 C1 . . . . 175.8(2) ?
C11 O4 C9 O3 . . . . 61.6(3) ?
C11 O4 C9 C5 . . . . -174.1(2) ?
C11 O4 C9 C1 . . . . -55.6(3) ?
C4 C5 C9 O3 . . . . 177.56(19) ?
C6 C5 C9 O3 . . . . -56.6(3) ?
C4 C5 C9 O4 . . . . 56.6(2) ?
C6 C5 C9 O4 . . . . -177.5(2) ?
C4 C5 C9 C1 . . . . -65.2(3) ?
C6 C5 C9 C1 . . . . 60.6(3) ?
C2 C1 C9 O3 . . . . 179.1(2) ?
C8 C1 C9 O3 . . . . 58.6(2) ?
C2 C1 C9 O4 . . . . -61.0(3) ?
C8 C1 C9 O4 . . . . 178.5(2) ?
C2 C1 C9 C5 . . . . 55.7(3) ?
C8 C1 C9 C5 . . . . -64.8(3) ?
C24 O5 C14 C15 . . . . -1.5(4) ?
C24 O5 C14 C13 . . . . -179.6(2) ?
C21 C13 C14 C15 . . . . 27.9(4) ?
C20 C13 C14 C15 . . . . -92.4(3) ?
C21 C13 C14 O5 . . . . -153.9(2) ?
C20 C13 C14 O5 . . . . 85.8(3) ?
O5 C14 C15 C16 . . . . 177.4(2) ?
C13 C14 C15 C16 . . . . -4.7(4) ?
C14 C15 C16 O6 . . . . 135.7(3) ?
C14 C15 C16 C17 . . . . 11.7(4) ?
O6 C16 C17 C18 . . . . -41.7(3) ?
C15 C16 C17 C18 . . . . 81.3(3) ?
O6 C16 C17 C21 . . . . -164.30(19) ?
C15 C16 C17 C21 . . . . -41.3(3) ?
C21 C17 C18 C19 . . . . 54.7(3) ?
C16 C17 C18 C19 . . . . -67.0(3) ?
C17 C18 C19 C20 . . . . -49.6(3) ?
C18 C19 C20 C13 . . . . 51.3(3) ?
C14 C13 C20 C19 . . . . 61.2(3) ?
C21 C13 C20 C19 . . . . -59.4(3) ?
C22 O7 C21 O8 . . . . -55.6(3) ?
C22 O7 C21 C17 . . . . 62.5(3) ?
C22 O7 C21 C13 . . . . -178.3(2) ?
C23 O8 C21 O7 . . . . -59.8(3) ?
C23 O8 C21 C17 . . . . 175.9(2) ?
C23 O8 C21 C13 . . . . 57.7(3) ?
C18 C17 C21 O7 . . . . 56.6(3) ?
C16 C17 C21 O7 . . . . -177.58(19) ?
C18 C17 C21 O8 . . . . 177.5(2) ?
C16 C17 C21 O8 . . . . -56.7(2) ?
C18 C17 C21 C13 . . . . -60.9(3) ?
C16 C17 C21 C13 . . . . 64.9(3) ?
C14 C13 C21 O7 . . . . 178.6(2) ?
C20 C13 C21 O7 . . . . -60.0(3) ?
C14 C13 C21 O8 . . . . 58.4(3) ?
C20 C13 C21 O8 . . . . 179.81(19) ?
C14 C13 C21 C17 . . . . -57.7(3) ?
C20 C13 C21 C17 . . . . 63.7(3) ?
